data_4003332
loop_
_publ_author_name
'Turrina, Alessandro'
'Garcia, Raquel'
'Watts, Abigail E.'
'Greer, Heather F.'
'Bradley, Jonathan'
'Zhou, Wuzong'
'Cox, Paul A.'
'Shannon, Mervyn D.'
'Mayoral, Alvaro'
'Casci, John L.'
'Wright, Paul A.'

_publ_section_title
;
 STA-20: An ABC-6 Zeotype Structure Prepared by Co-Templating and Solved
 via a Hypothetical Structure Database and STEM-ADF Imaging
;
_journal_issue 5
_journal_name_full 'Chemistry of Materials'
_journal_page_first 2180
_journal_paper_doi 10.1021/acs.chemmater.6b04892
_journal_volume 29
_journal_year 2017
_chemical_formula_moiety 'Al O4 P0.95 Si0.05'
_chemical_formula_sum 'Al O4 P0.95 Si0.05'
_chemical_formula_weight 121.81
_chemical_name_common 'SAPO-STA-20 calcined dehydrated'
_space_group_IT_number 163
_space_group_name_Hall '-P 3 2c'
_space_group_name_H-M_alt 'P -3 1 c'
_symmetry_cell_setting trigonal
_symmetry_space_group_name_Hall '-P 3 2c'
_symmetry_space_group_name_H-M 'P -3 1 c'
_audit_creation_date 2016-10-28T17:12
_audit_creation_method 'from EXP file using GSAS2CIF'
_audit_update_record ' 2016-10-28T17:12  Initial CIF as created by GSAS2CIF'
_cell_angle_alpha 90.0
_cell_angle_beta 90.0
_cell_angle_gamma 120.0
_cell_formula_units_Z 36
_cell_length_a 13.15497(18)
_cell_length_b 13.15497
_cell_length_c 30.5833(4)
_cell_measurement_temperature 295
_cell_volume 4583.47(9)
_computing_structure_refinement GSAS
_diffrn_ambient_temperature 295
_diffrn_detector Mythen
_diffrn_measurement_device_type 'I11 beamline'
_diffrn_radiation_polarisn_ratio 0.9
_diffrn_radiation_probe x-ray
_diffrn_radiation_wavelength 0.826163
_diffrn_source X-ray
_diffrn_source_type 'Synchrotron Diamond Light Source (DLS)'
_exptl_absorpt_correction_T_max 1.00000
_exptl_absorpt_correction_T_min 1.00000
_exptl_absorpt_process_details
;   GSAS Absorption/surface roughness correction: function number 0
 No correction is applied.
;
_pd_block_id 2016-10-28T17:12|STA20CALC||
_pd_calc_method 'Rietveld Refinement'
_pd_char_colour white
_pd_instr_location ' ?'
_pd_meas_2theta_range_inc 0.004
_pd_meas_2theta_range_max 92.36
_pd_meas_2theta_range_min 2.084
_pd_meas_number_of_points 22570
_pd_phase_name 'from F:/Abi/files for paul/STA-20 calcined/SAPO STA-20 calcined.ci'
_pd_proc_2theta_range_inc 0.004
_pd_proc_2theta_range_max 92.37472
_pd_proc_2theta_range_min 2.09872
_pd_proc_info_datetime 2016-10-28T17:12:54
_pd_proc_info_excluded_regions ' ?'
_pd_proc_ls_background_function
;   GSAS Background function number 2 with 36 terms.
 Cosine Fourier series
      1:    39652.4     2:    2147.37     3:    139.546     4:   -280090.    
      5:    327942.     6:    15270.4     7:    16787.5     8:   -108185.    
      9:   -167044.    10:    64681.8    11:    275661.    12:   -312614.    
     13:    246567.    14:    16847.2    15:   -110343.    16:   -308171.    
     17:    353245.    18:    9888.06    19:   -66703.5    20:    62244.4    
     21:   -70470.3    22:   -74137.3    23:    75981.0    24:   -6206.17    
     25:    8040.43    26:    37384.4    27:   -23580.2    28:   -14916.8    
     29:   -5645.33    30:   -54155.6    31:    55959.4    32:    105813.    
     33:   -144159.    34:    20338.8    35:    36805.3    36:   -13160.6    
;
_pd_proc_ls_peak_cutoff 0.00010
_pd_proc_ls_profile_function
;
 CW Profile function number 3 with  19 terms
 Pseudovoigt profile coefficients as parameterized in
 P. Thompson, D.E. Cox & J.B. Hastings (1987). J. Appl. Cryst.,20,79-83.
 Asymmetry correction of L.W. Finger, D.E. Cox & A. P. Jephcoat (1994).
 J. Appl. Cryst.,27,892-900.
 #1(GU)   =  392.103 #2(GV)   =  -15.293 #3(GW)   =    0.479
 #4(GP)   =    0.000 #5(LX)   =    1.280 #6(LY)   =    2.195
 #7(S/L)  =   0.0049 #8(H/L)  =   0.0039
 #9(trns) =     0.00 #10(shft)=   0.0000
 #11(stec)=     0.00 #12(ptec)=     0.00 #13(sfec)=     0.00
 #14(L11) =   -0.082 #15(L22) =   -0.268 #16(L33) =   -0.012
 #17(L12) =    0.139 #18(L13) =    0.034 #19(L23) =    0.043
 Peak tails are ignored  where the intensity is below 0.0001 times the peak
   Aniso. broadening axis   0.0   0.0   1.0
;
_pd_proc_ls_prof_R_factor 0.0356
_pd_proc_ls_prof_wR_expected 0.0117
_pd_proc_ls_prof_wR_factor 0.0469
_pd_proc_number_of_points 22570
_pd_spec_mounting ' ?'
_refine_ls_goodness_of_fit_all 4.21
_refine_ls_matrix_type full
_refine_ls_number_parameters 55
_refine_ls_number_restraints 60
_refine_ls_R_Fsqd_factor 0.12103
_refine_ls_shift/su_max 0.05
_refine_ls_shift/su_mean 0.01
_reflns_d_resolution_high 1.208
_reflns_d_resolution_low 15.292
_reflns_limit_h_max 9
_reflns_limit_h_min 0
_reflns_limit_k_max 5
_reflns_limit_k_min 0
_reflns_limit_l_max 26
_reflns_limit_l_min -26
_reflns_number_total 918
_cod_data_source_file cm6b04892_si_002.cif
_cod_data_source_block STA20Calcined_publ
_cod_depositor_comments
;
The following automatic conversions were performed:

data item '_geom_angle_publ_flag' value 'N' was changed to 'n' in
accordance with the
/home/saulius/struct/COD-crude-data/automatic-downloads/DataCite-retrospective/ACS/depositions/lib/dictionaries/cif_core.dic
dictionary named 'cif_core.dic' version 2.4.2 last updated on
2011-04-26 (90 times).

data item '_geom_bond_publ_flag' value 'N' was changed to 'n' in
accordance with the
/home/saulius/struct/COD-crude-data/automatic-downloads/DataCite-retrospective/ACS/depositions/lib/dictionaries/cif_core.dic
dictionary named 'cif_core.dic' version 2.4.2 last updated on
2011-04-26 (90 times).

Automatic conversion script
Id: cif_fix_values 6909 2019-04-08 15:41:33Z antanas 
;
_cod_original_cell_volume 4583.48(13)
_cod_original_sg_symbol_Hall '-P 3 2c '
_cod_database_code 4003332
_gsas_exptl_extinct_corr_t_min 1.00000
_gsas_exptl_extinct_corr_t_max 1.00000

loop_
_symmetry_equiv_pos_site_id
_symmetry_equiv_pos_as_xyz
1 +x,+y,+z
2 -y,x-y,+z
3 y-x,-x,+z
4 +y,+x,+z+1/2
5 -x,y-x,+z+1/2
6 x-y,-y,+z+1/2
-1 -x,-y,-z
-2 +y,y-x,-z
-3 x-y,+x,-z
-4 -y,-x,-z+1/2
-5 +x,x-y,-z+1/2
-6 y-x,+y,-z+1/2

loop_
_atom_site_type_symbol
_atom_site_label
_atom_site_fract_x
_atom_site_fract_y
_atom_site_fract_z
_atom_site_occupancy
_atom_site_thermal_displace_type
_atom_site_U_iso_or_equiv
_atom_site_symmetry_multiplicity
Al Al1 0.3319(4) 0.4190(4) 0.12439(20) 1.0 Uiso 0.0058(5) 12
Al Al2 0.2361(4) 1.0020(5) 0.19875(19) 1.0 Uiso 0.0058(5) 12
Al Al3 0.2317(5) 0.9920(6) 0.05009(16) 1.0 Uiso 0.0058(5) 12
O O1 0.3207(7) 0.3343(7) 0.07975(28) 1.0 Uiso 0.0095(11) 12
O O2 0.3185(7) 0.3409(7) 0.17160(28) 1.0 Uiso 0.0095(11) 12
O O3 0.6769(6) 0.6414(5) 0.58240(20) 1.0 Uiso 0.0095(11) 12
O O4 0.6767(6) 0.6491(5) 0.66494(22) 1.0 Uiso 0.0095(11) 12
O O5 0.2745(10) 0.2646(10) 0.00420(12) 1.0 Uiso 0.0095(11) 12
O O6 0.1139(4) 0.2003(5) 0.0593(4) 1.0 Uiso 0.0095(11) 12
O O7 0.2213(4) 0.4542(6) 0.1231(4) 1.0 Uiso 0.0095(11) 12
O O8 0.1088(4) 0.2002(5) 0.1936(4) 1.0 Uiso 0.0095(11) 12
O O9 0.2504(7) 0.1260(6) 0.06392(32) 1.0 Uiso 0.0095(11) 12
O O10 0.2499(8) 0.1348(7) 0.1842(4) 1.0 Uiso 0.0095(11) 12
O O11 0.46628(34) 0.5452(4) 0.12401(24) 1.0 Uiso 0.0095(11) 12
O O12 0.2781(10) 0.2685(11) 0.24729(13) 1.0 Uiso 0.0095(11) 12
P P1 0.23862(30) 0.23032(32) 0.05157(14) 0.95 Uiso 0.0058(5) 12
Si Si1 0.23862(30) 0.23032(32) 0.05157(14) 0.05 Uiso 0.0058(5) 12
P P2 0.23733(30) 0.23589(32) 0.20008(14) 0.95 Uiso 0.0058(5) 12
Si Si2 0.23733(30) 0.23589(32) 0.20008(14) 0.05 Uiso 0.0058(5) 12
P P3 0.66699(30) 0.57353(32) 0.62448(14) 0.95 Uiso 0.0058(5) 12
Si Si3 0.66699(30) 0.57353(32) 0.62448(14) 0.05 Uiso 0.0058(5) 12

loop_
_atom_type_symbol
_atom_type_number_in_cell
_atom_type_scat_dispersion_real
_atom_type_scat_dispersion_imag
_atom_type_scat_Cromer_Mann_a1
_atom_type_scat_Cromer_Mann_a2
_atom_type_scat_Cromer_Mann_a3
_atom_type_scat_Cromer_Mann_a4
_atom_type_scat_Cromer_Mann_b1
_atom_type_scat_Cromer_Mann_b2
_atom_type_scat_Cromer_Mann_b3
_atom_type_scat_Cromer_Mann_b4
_atom_type_scat_Cromer_Mann_c
_atom_type_scat_source
Al 36.0 0.000 0.000 6.42020 3.03870 1.90020 0.74260 1.59360 31.5472 1.96460 85.0886 1.11510 International_Tables_Vol_C
O 144.0 0.000 0.000 3.04850 13.2771 2.28680 5.70110 1.54630 0.32390 0.86700 32.9089 0.25080 International_Tables_Vol_C
P 34.2 0.000 0.000 6.43450 1.90670 4.17910 27.1570 1.78000 0.52600 1.49080 68.1645 1.11490 International_Tables_Vol_C
Si 1.8 0.000 0.000 6.29150 2.43860 3.03530 32.3337 1.98910 0.67850 1.54100 81.6937 1.14070 International_Tables_Vol_C

loop_
_geom_angle_atom_site_label_1
_geom_angle_atom_site_label_2
_geom_angle_atom_site_label_3
_geom_angle
_geom_angle_site_symmetry_1
_geom_angle_site_symmetry_3
_geom_angle_publ_flag
O1 Al1 O2 109.10(28) 1_555 1_555 n
O1 Al1 O7 110.05(28) 1_555 1_555 n
O1 Al1 O11 109.54(28) 1_555 1_555 n
O2 Al1 O7 109.13(28) 1_555 1_555 n
O2 Al1 O11 109.28(28) 1_555 1_555 n
O7 Al1 O11 109.72(27) 1_555 1_555 n
O4 Al2 O8 109.27(34) 5_664 3_565 n
O4 Al2 O10 109.21(31) 5_664 1_565 n
O4 Al2 O12 110.86(33) 5_664 -5_566 n
O8 Al2 O10 110.1(5) 3_565 1_565 n
O8 Al2 O12 108.75(33) 3_565 -5_566 n
O10 Al2 O12 108.63(31) 1_565 -5_566 n
O3 Al3 O5 110.1(4) 5_664 -2_565 n
O3 Al3 O6 110.0(4) 5_664 3_565 n
O3 Al3 O9 108.56(32) 5_664 1_565 n
O5 Al3 O6 109.18(35) -2_565 3_565 n
O5 Al3 O9 110.3(5) -2_565 1_565 n
O6 Al3 O9 108.7(4) 3_565 1_565 n
Al1 O1 P1 145.7(6) 1_555 1_555 n
Al1 O1 Si1 145.7(6) 1_555 1_555 n
P1 O1 Si1 0.0 1_555 1_555 n
Al1 O2 P2 146.2(6) 1_555 1_555 n
Al1 O2 Si2 146.2(6) 1_555 1_555 n
P2 O2 Si2 0.0 1_555 1_555 n
Al3 O3 P3 145.5(6) 5_655 1_555 n
Al3 O3 Si3 145.5(6) 5_655 1_555 n
P3 O3 Si3 0.0 1_555 1_555 n
Al2 O4 P3 148.5(6) 5_655 1_555 n
Al2 O4 Si3 148.5(6) 5_655 1_555 n
P3 O4 Si3 0.0 1_555 1_555 n
Al3 O5 P1 147.3(9) -3_655 1_555 n
Al3 O5 Si1 147.3(9) -3_655 1_555 n
P1 O5 Si1 0.0 1_555 1_555 n
Al3 O6 P1 146.2(6) 2_665 1_555 n
Al3 O6 Si1 146.2(6) 2_665 1_555 n
P1 O6 Si1 0.0 1_555 1_555 n
Al1 O7 P3 154.6(5) 1_555 6_564 n
Al1 O7 Si3 154.6(5) 1_555 6_564 n
P3 O7 Si3 0.0 6_564 6_564 n
Al2 O8 P2 148.8(5) 2_665 1_555 n
Al2 O8 Si2 148.8(5) 2_665 1_555 n
P2 O8 Si2 0.0 1_555 1_555 n
Al3 O9 P1 148.5(7) 1_545 1_555 n
Al3 O9 Si1 148.5(7) 1_545 1_555 n
P1 O9 Si1 0.0 1_555 1_555 n
Al2 O10 P2 144.4(7) 1_545 1_555 n
Al2 O10 Si2 144.4(7) 1_545 1_555 n
P2 O10 Si2 0.0 1_555 1_555 n
Al1 O11 P3 170.6(5) 1_555 4_554 n
Al1 O11 Si3 170.6(5) 1_555 4_554 n
P3 O11 Si3 0.0 4_554 4_554 n
Al2 O12 P2 144.0(8) -5_566 1_555 n
Al2 O12 Si2 144.0(8) -5_566 1_555 n
P2 O12 Si2 0.0 1_555 1_555 n
O1 P1 O5 107.4(5) 1_555 1_555 n
O1 P1 O6 109.8(4) 1_555 1_555 n
O1 P1 O9 109.2(4) 1_555 1_555 n
O5 P1 O6 111.3(4) 1_555 1_555 n
O5 P1 O9 110.6(5) 1_555 1_555 n
O6 P1 O9 108.6(4) 1_555 1_555 n
O1 Si1 O5 107.4(5) 1_555 1_555 n
O1 Si1 O6 109.8(4) 1_555 1_555 n
O1 Si1 O9 109.2(4) 1_555 1_555 n
O5 Si1 O6 111.3(4) 1_555 1_555 n
O5 Si1 O9 110.6(5) 1_555 1_555 n
O6 Si1 O9 108.6(4) 1_555 1_555 n
O2 P2 O8 111.7(4) 1_555 1_555 n
O2 P2 O10 106.2(4) 1_555 1_555 n
O2 P2 O12 107.3(4) 1_555 1_555 n
O8 P2 O10 106.4(4) 1_555 1_555 n
O8 P2 O12 112.96(33) 1_555 1_555 n
O10 P2 O12 112.1(4) 1_555 1_555 n
O2 Si2 O8 111.7(4) 1_555 1_555 n
O2 Si2 O10 106.2(4) 1_555 1_555 n
O2 Si2 O12 107.3(4) 1_555 1_555 n
O8 Si2 O10 106.4(4) 1_555 1_555 n
O8 Si2 O12 112.96(33) 1_555 1_555 n
O10 Si2 O12 112.1(4) 1_555 1_555 n
O3 P3 O4 109.88(34) 1_555 1_555 n
O3 P3 O7 106.4(5) 1_555 6_665 n
O3 P3 O11 106.1(4) 1_555 4_555 n
O4 P3 O7 111.7(4) 1_555 6_665 n
O4 P3 O11 108.3(4) 1_555 4_555 n
O7 P3 O11 114.3(4) 6_665 4_555 n
O3 Si3 O4 109.88(34) 1_555 1_555 n
O3 Si3 O7 106.4(5) 1_555 6_665 n
O3 Si3 O11 106.1(4) 1_555 4_555 n
O4 Si3 O7 111.7(4) 1_555 6_665 n
O4 Si3 O11 108.3(4) 1_555 4_555 n
O7 Si3 O11 114.3(4) 6_665 4_555 n

loop_
_geom_bond_atom_site_label_1
_geom_bond_atom_site_label_2
_geom_bond_distance
_geom_bond_site_symmetry_2
_geom_bond_publ_flag
Al1 O1 1.721(4) 1_555 n
Al1 O2 1.730(4) 1_555 n
Al1 O7 1.735(4) 1_555 n
Al1 O11 1.716(4) 1_555 n
Al1 Si1 3.095(6) 1_555 n
Al1 Si2 3.116(7) 1_555 n
Al2 O4 1.727(4) 5_664 n
Al2 O8 1.732(7) 3_565 n
Al2 O10 1.723(4) 1_565 n
Al2 O12 1.727(4) -5_565 n
Al2 P2 3.069(6) 1_565 n
Al2 Si2 3.069(6) 1_565 n
Al2 Si2 3.094(7) -5_565 n
Al3 O3 1.728(4) 5_664 n
Al3 O5 1.719(6) -2_565 n
Al3 O6 1.735(9) 3_565 n
Al3 O9 1.707(4) 1_565 n
Al3 Si1 3.091(7) 1_565 n
Al3 Si1 3.098(7) 3_565 n
Al3 Si1 3.109(6) -2_565 n
Al3 Si3 3.116(6) 5_664 n
O1 Al1 1.721(4) 1_555 n
O1 P1 1.518(5) 1_555 n
O1 Si1 1.518(5) 1_555 n
O2 Al1 1.730(4) 1_555 n
O2 P2 1.527(5) 1_555 n
O2 Si2 1.527(5) 1_555 n
O3 Al3 1.728(4) 5_655 n
O3 P3 1.534(6) 1_555 n
O3 Si3 1.534(6) 1_555 n
O4 Al2 1.727(4) 5_655 n
O4 P3 1.552(6) 1_555 n
O4 Si3 1.552(6) 1_555 n
O5 Al3 1.719(6) -3_655 n
O5 P1 1.520(5) 1_555 n
O5 Si1 1.520(5) 1_555 n
O6 Al3 1.735(9) 2_665 n
O6 P1 1.502(5) 1_555 n
O6 Si1 1.502(5) 1_555 n
O7 Al1 1.735(4) 1_555 n
O7 P3 1.532(4) 6_564 n
O7 Si3 1.532(4) 6_564 n
O8 Al2 1.732(7) 2_665 n
O8 P2 1.525(5) 1_555 n
O8 Si2 1.525(5) 1_555 n
O9 Al3 1.707(4) 1_545 n
O9 P1 1.504(5) 1_555 n
O9 Si1 1.504(5) 1_555 n
O10 Al2 1.723(4) 1_545 n
O10 P2 1.500(5) 1_555 n
O10 Si2 1.500(5) 1_555 n
O11 Al1 1.716(4) 1_555 n
O11 P3 1.516(4) 4_554 n
O11 Si3 1.516(4) 4_554 n
O12 Al2 1.727(4) -5_565 n
O12 P2 1.525(6) 1_555 n
O12 Si2 1.525(6) 1_555 n
P1 O1 1.518(5) 1_555 n
P1 O5 1.520(5) 1_555 n
P1 O6 1.502(5) 1_555 n
P1 O9 1.504(5) 1_555 n
Si1 Al1 3.095(6) 1_555 n
Si1 Al3 3.091(7) 1_545 n
Si1 Al3 3.098(7) 2_665 n
Si1 Al3 3.109(6) -3_655 n
Si1 O1 1.518(5) 1_555 n
Si1 O5 1.520(5) 1_555 n
Si1 O6 1.502(5) 1_555 n
Si1 O9 1.504(5) 1_555 n
P2 Al2 3.069(6) 1_545 n
P2 O2 1.527(5) 1_555 n
P2 O8 1.525(5) 1_555 n
P2 O10 1.500(5) 1_555 n
P2 O12 1.525(6) 1_555 n
Si2 Al1 3.116(7) 1_555 n
Si2 Al2 3.069(6) 1_545 n
Si2 Al2 3.094(7) -5_565 n
Si2 O2 1.527(5) 1_555 n
Si2 O8 1.525(5) 1_555 n
Si2 O10 1.500(5) 1_555 n
Si2 O12 1.525(6) 1_555 n
P3 O3 1.534(6) 1_555 n
P3 O4 1.552(6) 1_555 n
P3 O7 1.532(4) 6_665 n
P3 O11 1.516(4) 4_555 n
Si3 Al3 3.116(6) 5_655 n
Si3 O3 1.534(6) 1_555 n
Si3 O4 1.552(6) 1_555 n
Si3 O7 1.532(4) 6_665 n
Si3 O11 1.516(4) 4_555 n
